data_4111553
loop_
_publ_author_name
'Hong Yan'
'Bruce C. Noll'
'Thomas P. Fehlner'

_publ_section_title
;
 Cooperative Metal-Boron Interactions in the Reaction of
 nido-1,2-(Cp*RuH)2B3H7, Cp* = \h5-C5Me5, with HC\\tbCPh
;
_journal_name_full 'Journal of the American Chemical Society'
_journal_page_first 4831
_journal_page_last 4844
_journal_paper_doi 10.1021/ja042439n
_journal_volume 127
_journal_year 2005
_chemical_compound_source synthesized
_chemical_formula_moiety '2(C36 H50 B2 Ru2)'
_chemical_formula_sum 'C36 H50 B2 Ru2'
_chemical_formula_weight 706.52
_space_group_IT_number 7
_symmetry_cell_setting monoclinic
_symmetry_Int_Tables_number 7
_symmetry_space_group_name_Hall 'P -2yc'
_symmetry_space_group_name_H-M 'P 1 c 1'
_atom_sites_solution_hydrogens geom
_atom_sites_solution_primary direct
_atom_sites_solution_secondary difmap
_audit_creation_method SHELXL-97
_cell_angle_alpha 90.00
_cell_angle_beta 106.880(1)
_cell_angle_gamma 90.00
_cell_formula_units_Z 4
_cell_length_a 17.2749(2)
_cell_length_b 11.4652(1)
_cell_length_c 17.4982(2)
_cell_measurement_reflns_used 7054
_cell_measurement_temperature 100(2)
_cell_measurement_theta_max 33.17
_cell_measurement_theta_min 2.30
_cell_volume 3316.38(6)
_computing_cell_refinement 'Bruker APEX2/SAINT'
_computing_data_collection 'Bruker APEX2'
_computing_data_reduction 'Bruker SAINT/SHEXTL'
_computing_molecular_graphics 'Bruker SHELXTL'
_computing_publication_material 'Bruker SHELXTL'
_computing_structure_refinement 'SHELXL-97 (Sheldrick, 1997)'
_computing_structure_solution 'SHELXS-97 (Sheldrick, 1990)'
_diffrn_ambient_temperature 100(2)
_diffrn_detector_area_resol_mean 8.33
_diffrn_measured_fraction_theta_full 0.995
_diffrn_measured_fraction_theta_max 0.995
_diffrn_measurement_device_type 'CCD area detector'
_diffrn_measurement_method '\f and \w scans'
_diffrn_radiation_monochromator graphite
_diffrn_radiation_probe x-ray
_diffrn_radiation_type MoK\a
_diffrn_radiation_wavelength 0.71073
_diffrn_reflns_av_R_equivalents 0.0342
_diffrn_reflns_av_sigmaI/netI 0.0462
_diffrn_reflns_limit_h_max 27
_diffrn_reflns_limit_h_min -22
_diffrn_reflns_limit_k_max 18
_diffrn_reflns_limit_k_min -18
_diffrn_reflns_limit_l_max 27
_diffrn_reflns_limit_l_min -27
_diffrn_reflns_number 60471
_diffrn_reflns_theta_full 34.45
_diffrn_reflns_theta_max 34.45
_diffrn_reflns_theta_min 2.16
_diffrn_source 'fine-focus sealed tube'
_diffrn_source_type 'Siemens KFFMO2K-90'
_exptl_absorpt_coefficient_mu 0.933
_exptl_absorpt_correction_T_max 0.9249
_exptl_absorpt_correction_T_min 0.7671
_exptl_absorpt_correction_type multi-scan
_exptl_absorpt_process_details 'Blessing, R. H. (1995) Acta Cryst. A51, 33-38'
_exptl_crystal_colour 'clear gold'
_exptl_crystal_density_diffrn 1.415
_exptl_crystal_density_meas 0
_exptl_crystal_description needle
_exptl_crystal_F_000 1456
_exptl_crystal_size_max 0.30
_exptl_crystal_size_mid 0.16
_exptl_crystal_size_min 0.09
_refine_diff_density_max 0.828
_refine_diff_density_min -0.656
_refine_diff_density_rms 0.087
_refine_ls_abs_structure_details 'Flack H D (1983), Acta Cryst. A39, 876-881'
_refine_ls_abs_structure_Flack 0.185(16)
_refine_ls_extinction_method none
_refine_ls_goodness_of_fit_ref 0.994
_refine_ls_hydrogen_treatment mixed
_refine_ls_matrix_type full
_refine_ls_number_parameters 782
_refine_ls_number_reflns 23382
_refine_ls_number_restraints 2
_refine_ls_restrained_S_all 0.994
_refine_ls_R_factor_all 0.0344
_refine_ls_R_factor_gt 0.0282
_refine_ls_shift/su_max 0.001
_refine_ls_shift/su_mean 0.000
_refine_ls_structure_factor_coef Fsqd
_refine_ls_weighting_details 'calc w=1/[\s^2^(Fo^2^)+(0.0285P)^2^+0.0000P] where P=(Fo^2^+2Fc^2^)/3'
_refine_ls_weighting_scheme calc
_refine_ls_wR_factor_gt 0.0580
_refine_ls_wR_factor_ref 0.0595
_reflns_number_gt 20936
_reflns_number_total 23382
_reflns_threshold_expression >2sigma(I)
_cod_data_source_file ja042439nsi20041230_082001_5.cif
_cod_data_source_block bcn81
_cod_original_sg_symbol_H-M 'P c'
_cod_database_code 4111553

loop_
_symmetry_equiv_pos_as_xyz
'x, y, z'
'x, -y, z+1/2'

loop_
_atom_site_label
_atom_site_type_symbol
_atom_site_fract_x
_atom_site_fract_y
_atom_site_fract_z
_atom_site_U_iso_or_equiv
_atom_site_adp_type
_atom_site_occupancy
_atom_site_symmetry_multiplicity
_atom_site_calc_flag
_atom_site_refinement_flags
Ru1 Ru 0.641839(9) 0.415641(13) 0.086197(8) 0.01322(3) Uani 1 1 d .
Ru2 Ru 0.612152(9) 0.174165(13) 0.028912(8) 0.01353(3) Uani 1 1 d .
B1 B 0.51729(16) 0.3293(2) 0.01974(14) 0.0154(4) Uani 1 1 d .
B2 B 0.66852(16) 0.3297(2) -0.02722(14) 0.0155(4) Uani 1 1 d .
C1 C 0.73737(16) 0.5460(2) 0.13273(14) 0.0226(5) Uani 1 1 d .
C2 C 0.66054(16) 0.59348(18) 0.13310(14) 0.0229(4) Uani 1 1 d .
C3 C 0.62956(14) 0.52424(19) 0.18513(12) 0.0194(4) Uani 1 1 d .
C4 C 0.68713(14) 0.43319(19) 0.21699(12) 0.0179(4) Uani 1 1 d .
C5 C 0.75367(14) 0.4470(2) 0.18405(13) 0.0200(4) Uani 1 1 d .
C6 C 0.7946(2) 0.5988(3) 0.09157(17) 0.0368(6) Uani 1 1 d .
H6A H 0.8264 0.6604 0.1252 0.055 Uiso 1 1 calc R
H6B H 0.7635 0.6319 0.0402 0.055 Uiso 1 1 calc R
H6C H 0.8310 0.5382 0.0826 0.055 Uiso 1 1 calc R
C7 C 0.6250(2) 0.7044(2) 0.09252(18) 0.0355(7) Uani 1 1 d .
H7A H 0.5663 0.7039 0.0835 0.053 Uiso 1 1 calc R
H7B H 0.6368 0.7109 0.0412 0.053 Uiso 1 1 calc R
H7C H 0.6487 0.7710 0.1263 0.053 Uiso 1 1 calc R
C8 C 0.55418(17) 0.5467(2) 0.20966(15) 0.0290(5) Uani 1 1 d .
H8A H 0.5689 0.5833 0.2625 0.043 Uiso 1 1 calc R
H8B H 0.5265 0.4727 0.2116 0.043 Uiso 1 1 calc R
H8C H 0.5182 0.5988 0.1708 0.043 Uiso 1 1 calc R
C9 C 0.68219(17) 0.3487(2) 0.28020(13) 0.0283(5) Uani 1 1 d .
H9A H 0.7158 0.2805 0.2785 0.042 Uiso 1 1 calc R
H9B H 0.6259 0.3241 0.2710 0.042 Uiso 1 1 calc R
H9C H 0.7016 0.3861 0.3327 0.042 Uiso 1 1 calc R
C10 C 0.82890(15) 0.3732(2) 0.20302(16) 0.0302(5) Uani 1 1 d .
H10A H 0.8438 0.3584 0.1539 0.045 Uiso 1 1 calc R
H10B H 0.8187 0.2988 0.2260 0.045 Uiso 1 1 calc R
H10C H 0.8732 0.4142 0.2415 0.045 Uiso 1 1 calc R
C11 C 0.55350(15) 0.01301(18) 0.04628(13) 0.0189(4) Uani 1 1 d .
C12 C 0.59105(16) -0.00042(18) -0.01663(13) 0.0205(4) Uani 1 1 d .
C13 C 0.67642(16) 0.0164(2) 0.01789(15) 0.0251(5) Uani 1 1 d .
C14 C 0.69125(15) 0.0410(2) 0.10037(15) 0.0261(5) Uani 1 1 d .
C15 C 0.61465(17) 0.03965(19) 0.11871(13) 0.0239(5) Uani 1 1 d .
C16 C 0.46522(17) -0.0021(2) 0.03710(17) 0.0281(5) Uani 1 1 d .
H16A H 0.4551 -0.0821 0.0514 0.042 Uiso 1 1 calc R
H16B H 0.4342 0.0131 -0.0185 0.042 Uiso 1 1 calc R
H16C H 0.4486 0.0528 0.0723 0.042 Uiso 1 1 calc R
C17 C 0.5500(2) -0.0354(2) -0.10111(15) 0.0334(6) Uani 1 1 d .
H17A H 0.5761 0.0037 -0.1369 0.050 Uiso 1 1 calc R
H17B H 0.4928 -0.0127 -0.1153 0.050 Uiso 1 1 calc R
H17C H 0.5540 -0.1201 -0.1065 0.050 Uiso 1 1 calc R
C18 C 0.7390(2) 0.0006(3) -0.0253(2) 0.0455(8) Uani 1 1 d .
H18A H 0.7570 -0.0808 -0.0209 0.068 Uiso 1 1 calc R
H18B H 0.7853 0.0516 -0.0015 0.068 Uiso 1 1 calc R
H18C H 0.7157 0.0208 -0.0817 0.068 Uiso 1 1 calc R
C19 C 0.7735(2) 0.0559(3) 0.1598(2) 0.0489(9) Uani 1 1 d .
H19A H 0.7971 -0.0210 0.1768 0.073 Uiso 1 1 calc R
H19B H 0.7682 0.0990 0.2064 0.073 Uiso 1 1 calc R
H19C H 0.8087 0.0993 0.1350 0.073 Uiso 1 1 calc R
C20 C 0.6025(2) 0.0490(2) 0.19927(15) 0.0404(7) Uani 1 1 d .
H20A H 0.6067 -0.0286 0.2236 0.061 Uiso 1 1 calc R
H20B H 0.5489 0.0817 0.1943 0.061 Uiso 1 1 calc R
H20C H 0.6441 0.1002 0.2329 0.061 Uiso 1 1 calc R
C21 C 0.53846(14) 0.43865(17) -0.02336(12) 0.0149(4) Uani 1 1 d .
C22 C 0.61235(15) 0.43658(18) -0.04354(12) 0.0165(4) Uani 1 1 d .
H22 H 0.6303 0.5089 -0.0654 0.020 Uiso 1 1 calc R
C23 C 0.48366(15) 0.54046(17) -0.04429(12) 0.0163(4) Uani 1 1 d .
C24 C 0.48186(15) 0.60980(19) -0.11082(12) 0.0194(4) Uani 1 1 d .
H24 H 0.5187 0.5934 -0.1405 0.023 Uiso 1 1 calc R
C25 C 0.42792(16) 0.70166(19) -0.13470(13) 0.0221(4) Uani 1 1 d .
H25 H 0.4279 0.7465 -0.1803 0.026 Uiso 1 1 calc R
C26 C 0.37379(16) 0.72803(19) -0.09170(13) 0.0229(5) Uani 1 1 d .
H26 H 0.3370 0.7911 -0.1075 0.027 Uiso 1 1 calc R
C27 C 0.37428(17) 0.6610(2) -0.02543(14) 0.0238(5) Uani 1 1 d .
H27 H 0.3377 0.6786 0.0044 0.029 Uiso 1 1 calc R
C28 C 0.42791(16) 0.56813(19) -0.00240(14) 0.0203(5) Uani 1 1 d .
H28 H 0.4268 0.5225 0.0426 0.024 Uiso 1 1 calc R
C29 C 0.75289(15) 0.32848(19) -0.04882(12) 0.0184(4) Uani 1 1 d .
H29A H 0.7803 0.4046 -0.0344 0.022 Uiso 1 1 calc R
H29B H 0.7885 0.2672 -0.0171 0.022 Uiso 1 1 calc R
C30 C 0.73962(16) 0.3052(2) -0.13808(13) 0.0217(4) Uani 1 1 d .
H30A H 0.7095 0.2311 -0.1525 0.026 Uiso 1 1 calc R
H30B H 0.7054 0.3683 -0.1691 0.026 Uiso 1 1 calc R
C31 C 0.81650(15) 0.2978(2) -0.16243(12) 0.0200(4) Uani 1 1 d .
C32 C 0.83914(17) 0.1956(2) -0.19233(15) 0.0286(5) Uani 1 1 d .
H32 H 0.8055 0.1287 -0.1981 0.034 Uiso 1 1 calc R
C33 C 0.91069(18) 0.1894(2) -0.21419(17) 0.0326(6) Uani 1 1 d .
H33 H 0.9251 0.1188 -0.2349 0.039 Uiso 1 1 calc R
C34 C 0.96043(16) 0.2855(2) -0.20579(14) 0.0260(5) Uani 1 1 d .
H34 H 1.0092 0.2813 -0.2203 0.031 Uiso 1 1 calc R
C35 C 0.93847(15) 0.3879(2) -0.17594(13) 0.0248(5) Uani 1 1 d .
H35 H 0.9723 0.4546 -0.1702 0.030 Uiso 1 1 calc R
C36 C 0.86748(15) 0.3941(2) -0.15431(13) 0.0230(4) Uani 1 1 d .
H36 H 0.8534 0.4650 -0.1336 0.028 Uiso 1 1 calc R
Ru3 Ru 0.168742(9) 0.063314(13) 0.127919(8) 0.01290(3) Uani 1 1 d .
Ru4 Ru 0.196755(9) 0.308205(12) 0.175111(8) 0.01257(3) Uani 1 1 d .
B3 B 0.29340(16) 0.1540(2) 0.18960(13) 0.0148(4) Uani 1 1 d .
B4 B 0.14290(16) 0.1589(2) 0.23889(13) 0.0161(4) Uani 1 1 d .
C37 C 0.07624(18) -0.0736(2) 0.09028(14) 0.0271(5) Uani 1 1 d .
C38 C 0.15379(17) -0.11912(18) 0.08830(15) 0.0264(5) Uani 1 1 d .
C39 C 0.18114(15) -0.05263(19) 0.03261(13) 0.0209(4) Uani 1 1 d .
C40 C 0.11976(14) 0.03306(19) -0.00166(12) 0.0180(4) Uani 1 1 d .
C41 C 0.05583(14) 0.0191(2) 0.03379(13) 0.0209(4) Uani 1 1 d .
C42 C 0.0243(2) -0.1221(3) 0.13733(19) 0.0477(9) Uani 1 1 d .
H42A H -0.0132 -0.0618 0.1444 0.071 Uiso 1 1 calc R
H42B H 0.0585 -0.1477 0.1897 0.071 Uiso 1 1 calc R
H42C H -0.0064 -0.1887 0.1088 0.071 Uiso 1 1 calc R
C43 C 0.1924(2) -0.2258(2) 0.1328(2) 0.0488(9) Uani 1 1 d .
H43A H 0.1680 -0.2956 0.1031 0.073 Uiso 1 1 calc R
H43B H 0.1840 -0.2266 0.1858 0.073 Uiso 1 1 calc R
H43C H 0.2506 -0.2249 0.1384 0.073 Uiso 1 1 calc R
C44 C 0.25550(19) -0.0732(3) 0.00716(18) 0.0362(7) Uani 1 1 d .
H44A H 0.2952 -0.1166 0.0489 0.054 Uiso 1 1 calc R
H44B H 0.2787 0.0019 -0.0015 0.054 Uiso 1 1 calc R
H44C H 0.2414 -0.1183 -0.0425 0.054 Uiso 1 1 calc R
C45 C 0.12092(17) 0.1116(2) -0.06982(13) 0.0271(5) Uani 1 1 d .
H45A H 0.1766 0.1367 -0.0640 0.041 Uiso 1 1 calc R
H45B H 0.0870 0.1801 -0.0697 0.041 Uiso 1 1 calc R
H45C H 0.0999 0.0693 -0.1203 0.041 Uiso 1 1 calc R
C46 C -0.02282(16) 0.0859(3) 0.01179(16) 0.0317(6) Uani 1 1 d .
H46A H -0.0657 0.0375 -0.0225 0.048 Uiso 1 1 calc R
H46B H -0.0168 0.1573 -0.0168 0.048 Uiso 1 1 calc R
H46C H -0.0370 0.1064 0.0604 0.048 Uiso 1 1 calc R
C47 C 0.20618(16) 0.48786(17) 0.21113(13) 0.0205(4) Uani 1 1 d .
C48 C 0.25339(15) 0.47054(17) 0.15703(13) 0.0171(4) Uani 1 1 d .
C49 C 0.20111(16) 0.43200(18) 0.08208(13) 0.0199(4) Uani 1 1 d .
C50 C 0.12078(16) 0.42686(18) 0.08947(14) 0.0232(5) Uani 1 1 d .
C51 C 0.12270(16) 0.46269(19) 0.16754(15) 0.0234(5) Uani 1 1 d .
C52 C 0.2359(2) 0.5324(2) 0.29496(15) 0.0314(6) Uani 1 1 d .
H52A H 0.2906 0.5027 0.3201 0.047 Uiso 1 1 calc R
H52B H 0.1996 0.5059 0.3253 0.047 Uiso 1 1 calc R
H52C H 0.2370 0.6179 0.2944 0.047 Uiso 1 1 calc R
C53 C 0.34299(17) 0.4907(2) 0.17521(16) 0.0261(5) Uani 1 1 d .
H53A H 0.3527 0.5691 0.1577 0.039 Uiso 1 1 calc R
H53B H 0.3661 0.4327 0.1469 0.039 Uiso 1 1 calc R
H53C H 0.3686 0.4834 0.2328 0.039 Uiso 1 1 calc R
C54 C 0.2259(2) 0.4122(2) 0.00723(14) 0.0321(6) Uani 1 1 d .
H54A H 0.2247 0.4865 -0.0208 0.048 Uiso 1 1 calc R
H54B H 0.1884 0.3572 -0.0276 0.048 Uiso 1 1 calc R
H54C H 0.2808 0.3801 0.0215 0.048 Uiso 1 1 calc R
C55 C 0.04494(18) 0.3962(2) 0.02400(17) 0.0358(7) Uani 1 1 d .
H55A H 0.0058 0.3599 0.0474 0.054 Uiso 1 1 calc R
H55B H 0.0584 0.3416 -0.0133 0.054 Uiso 1 1 calc R
H55C H 0.0215 0.4673 -0.0046 0.054 Uiso 1 1 calc R
C56 C 0.05062(19) 0.4778(2) 0.1985(2) 0.0388(6) Uani 1 1 d .
H56A H 0.0304 0.5579 0.1885 0.058 Uiso 1 1 calc R
H56B H 0.0666 0.4623 0.2560 0.058 Uiso 1 1 calc R
H56C H 0.0080 0.4232 0.1711 0.058 Uiso 1 1 calc R
C57 C 0.27365(14) 0.04871(17) 0.23705(12) 0.0149(4) Uani 1 1 d .
C58 C 0.19980(14) 0.05274(18) 0.25817(12) 0.0150(4) Uani 1 1 d .
H58 H 0.1828 -0.0176 0.2830 0.018 Uiso 1 1 calc R
C59 C 0.32797(14) -0.05441(18) 0.25898(12) 0.0156(4) Uani 1 1 d .
C60 C 0.38400(16) -0.08224(18) 0.21755(13) 0.0196(4) Uani 1 1 d .
H60 H 0.3869 -0.0350 0.1738 0.023 Uiso 1 1 calc R
C61 C 0.43529(16) -0.17755(19) 0.23935(14) 0.0220(5) Uani 1 1 d .
H61 H 0.4722 -0.1953 0.2100 0.026 Uiso 1 1 calc R
C62 C 0.43319(15) -0.24755(19) 0.30409(14) 0.0232(5) Uani 1 1 d .
H62 H 0.4683 -0.3128 0.3190 0.028 Uiso 1 1 calc R
C63 C 0.37933(16) -0.22016(19) 0.34592(13) 0.0221(4) Uani 1 1 d .
H63 H 0.3777 -0.2668 0.3903 0.027 Uiso 1 1 calc R
C64 C 0.32697(15) -0.12508(18) 0.32428(12) 0.0188(4) Uani 1 1 d .
H64 H 0.2903 -0.1080 0.3540 0.023 Uiso 1 1 calc R
C65 C 0.05995(14) 0.16167(19) 0.26135(12) 0.0178(4) Uani 1 1 d .
H65A H 0.0210 0.2132 0.2236 0.021 Uiso 1 1 calc R
H65B H 0.0366 0.0822 0.2564 0.021 Uiso 1 1 calc R
C66 C 0.07350(16) 0.2062(2) 0.34691(13) 0.0219(5) Uani 1 1 d .
H66A H 0.1119 0.1526 0.3835 0.026 Uiso 1 1 calc R
H66B H 0.1001 0.2833 0.3513 0.026 Uiso 1 1 calc R
C67 C 0.00043(15) 0.21841(19) 0.37635(12) 0.0198(4) Uani 1 1 d .
C68 C -0.06636(16) 0.1474(2) 0.35080(13) 0.0262(5) Uani 1 1 d .
H68 H -0.0673 0.0892 0.3119 0.031 Uiso 1 1 calc R
C69 C -0.13255(16) 0.1588(2) 0.38048(14) 0.0273(5) Uani 1 1 d .
H69 H -0.1775 0.1079 0.3623 0.033 Uiso 1 1 calc R
C70 C -0.13298(18) 0.2435(2) 0.43602(16) 0.0330(6) Uani 1 1 d .
H70 H -0.1786 0.2526 0.4554 0.040 Uiso 1 1 calc R
C71 C -0.0661(2) 0.3153(2) 0.4634(2) 0.0413(7) Uani 1 1 d .
H71 H -0.0653 0.3732 0.5024 0.050 Uiso 1 1 calc R
C72 C -0.00025(18) 0.3026(2) 0.43375(17) 0.0316(5) Uani 1 1 d .
H72 H 0.0453 0.3522 0.4529 0.038 Uiso 1 1 calc R
H1 H 0.4631(19) 0.325(2) 0.0359(16) 0.020(7) Uiso 1 1 d .
H1M H 0.5198(15) 0.241(2) -0.0187(14) 0.006(5) Uiso 1 1 d .
H2M H 0.6250(19) 0.237(3) -0.0532(17) 0.027(8) Uiso 1 1 d .
H1T H 0.579(2) 0.290(3) 0.093(2) 0.040(9) Uiso 1 1 d .
H2T H 0.685(2) 0.296(3) 0.0592(19) 0.033(8) Uiso 1 1 d .
H3 H 0.339(2) 0.165(3) 0.162(2) 0.041(10) Uiso 1 1 d .
H3M H 0.290(2) 0.252(3) 0.2255(19) 0.034(8) Uiso 1 1 d .
H4M H 0.1861(18) 0.248(3) 0.2668(17) 0.024(7) Uiso 1 1 d .
H3T H 0.2298(17) 0.177(2) 0.1158(16) 0.014(7) Uiso 1 1 d .
H4T H 0.117(2) 0.196(2) 0.1468(17) 0.020(7) Uiso 1 1 d .

loop_
_atom_site_aniso_label
_atom_site_aniso_U_11
_atom_site_aniso_U_22
_atom_site_aniso_U_33
_atom_site_aniso_U_23
_atom_site_aniso_U_13
_atom_site_aniso_U_12
Ru1 0.01300(8) 0.01421(7) 0.01288(6) -0.00092(5) 0.00447(5) -0.00062(6)
Ru2 0.01413(8) 0.01332(6) 0.01359(6) 0.00083(5) 0.00475(5) 0.00037(6)
B1 0.0133(12) 0.0161(9) 0.0170(9) -0.0001(7) 0.0048(8) 0.0006(8)
B2 0.0162(13) 0.0175(10) 0.0144(9) 0.0000(7) 0.0071(8) -0.0004(8)
C1 0.0226(12) 0.0244(10) 0.0221(9) -0.0068(8) 0.0083(8) -0.0097(9)
C2 0.0259(12) 0.0170(9) 0.0222(8) -0.0057(8) 0.0013(8) -0.0021(8)
C3 0.0172(11) 0.0226(10) 0.0176(8) -0.0064(7) 0.0037(7) -0.0002(8)
C4 0.0154(11) 0.0233(9) 0.0150(8) -0.0034(7) 0.0046(7) -0.0001(8)
C5 0.0139(10) 0.0254(10) 0.0196(9) -0.0077(7) 0.0032(7) -0.0006(8)
C6 0.0384(16) 0.0407(15) 0.0356(13) -0.0086(11) 0.0173(11) -0.0225(12)
C7 0.0452(18) 0.0150(9) 0.0388(13) -0.0008(9) 0.0002(12) -0.0003(10)
C8 0.0188(13) 0.0410(13) 0.0271(11) -0.0137(10) 0.0066(9) 0.0048(10)
C9 0.0330(14) 0.0342(12) 0.0173(9) 0.0007(8) 0.0068(9) 0.0024(10)
C10 0.0138(11) 0.0400(14) 0.0338(12) -0.0119(10) 0.0019(9) 0.0051(10)
C11 0.0231(12) 0.0140(8) 0.0205(9) 0.0009(7) 0.0078(8) -0.0005(8)
C12 0.0293(12) 0.0124(8) 0.0226(9) -0.0003(7) 0.0117(8) 0.0011(8)
C13 0.0258(13) 0.0160(9) 0.0382(12) 0.0068(9) 0.0169(10) 0.0060(9)
C14 0.0218(12) 0.0182(9) 0.0333(11) 0.0104(8) -0.0001(9) 0.0026(9)
C15 0.0355(14) 0.0165(9) 0.0186(9) 0.0047(7) 0.0060(9) -0.0027(9)
C16 0.0235(14) 0.0255(11) 0.0376(13) 0.0006(9) 0.0123(10) -0.0064(9)
C17 0.0538(19) 0.0235(11) 0.0246(10) -0.0070(9) 0.0141(11) -0.0080(11)
C18 0.0424(18) 0.0300(13) 0.079(2) 0.0077(14) 0.0406(17) 0.0138(12)
C19 0.0315(16) 0.0401(16) 0.0581(19) 0.0215(14) -0.0140(14) -0.0009(13)
C20 0.071(2) 0.0325(13) 0.0212(10) 0.0041(9) 0.0183(12) -0.0114(14)
C21 0.0164(11) 0.0150(8) 0.0132(7) -0.0014(6) 0.0042(7) 0.0010(7)
C22 0.0199(12) 0.0157(8) 0.0138(8) 0.0016(6) 0.0049(7) -0.0008(7)
C23 0.0168(11) 0.0154(8) 0.0153(8) 0.0001(6) 0.0026(7) -0.0001(7)
C24 0.0192(12) 0.0208(9) 0.0171(8) -0.0003(7) 0.0036(7) 0.0006(8)
C25 0.0232(12) 0.0205(9) 0.0192(9) 0.0030(7) 0.0010(8) -0.0001(8)
C26 0.0237(13) 0.0181(9) 0.0248(10) 0.0000(7) 0.0036(9) 0.0057(8)
C27 0.0248(14) 0.0219(10) 0.0260(10) -0.0013(8) 0.0095(9) 0.0042(9)
C28 0.0198(13) 0.0204(10) 0.0215(9) 0.0006(7) 0.0076(8) 0.0020(8)
C29 0.0168(12) 0.0233(9) 0.0165(8) 0.0005(7) 0.0069(7) 0.0011(8)
C30 0.0183(12) 0.0302(11) 0.0177(9) 0.0006(8) 0.0071(8) 0.0001(9)
C31 0.0212(12) 0.0254(10) 0.0150(8) 0.0018(7) 0.0077(7) 0.0014(8)
C32 0.0296(13) 0.0289(12) 0.0313(11) -0.0049(9) 0.0154(10) -0.0064(10)
C33 0.0367(15) 0.0315(13) 0.0369(13) -0.0071(10) 0.0221(11) 0.0024(11)
C34 0.0215(12) 0.0360(12) 0.0245(10) 0.0061(9) 0.0131(8) 0.0064(10)
C35 0.0229(12) 0.0305(11) 0.0240(9) 0.0029(8) 0.0114(8) -0.0031(9)
C36 0.0227(12) 0.0241(10) 0.0250(9) 0.0012(8) 0.0114(8) 0.0009(9)
Ru3 0.01377(8) 0.01256(6) 0.01272(6) -0.00084(5) 0.00440(5) -0.00106(6)
Ru4 0.01343(8) 0.01170(6) 0.01307(6) 0.00005(5) 0.00460(5) 0.00013(5)
B3 0.0129(12) 0.0149(9) 0.0163(9) -0.0003(7) 0.0035(8) -0.0005(8)
B4 0.0174(13) 0.0174(9) 0.0147(9) 0.0010(7) 0.0063(8) -0.0011(8)
C37 0.0313(15) 0.0266(11) 0.0223(10) -0.0059(8) 0.0059(9) -0.0164(10)
C38 0.0320(14) 0.0137(9) 0.0281(10) -0.0051(8) 0.0005(9) -0.0055(9)
C39 0.0185(11) 0.0219(10) 0.0198(9) -0.0097(7) 0.0016(8) 0.0032(8)
C40 0.0167(11) 0.0221(9) 0.0149(8) -0.0062(7) 0.0041(7) -0.0003(8)
C41 0.0166(11) 0.0247(10) 0.0205(9) -0.0093(8) 0.0037(7) -0.0053(8)
C42 0.052(2) 0.0536(18) 0.0396(14) -0.0031(13) 0.0170(13) -0.0372(16)
C43 0.065(2) 0.0120(10) 0.0520(17) -0.0002(11) -0.0112(16) -0.0029(11)
C44 0.0217(15) 0.0501(16) 0.0332(13) -0.0225(11) 0.0023(10) 0.0071(11)
C45 0.0341(14) 0.0311(12) 0.0160(8) 0.0011(8) 0.0070(8) 0.0019(10)
C46 0.0155(12) 0.0420(14) 0.0360(12) -0.0151(11) 0.0049(9) 0.0005(10)
C47 0.0300(13) 0.0123(8) 0.0220(9) -0.0018(7) 0.0120(8) -0.0009(8)
C48 0.0211(12) 0.0115(8) 0.0194(9) 0.0031(7) 0.0071(8) -0.0010(7)
C49 0.0271(12) 0.0140(8) 0.0175(8) 0.0031(7) 0.0050(8) 0.0001(8)
C50 0.0254(12) 0.0149(9) 0.0254(9) 0.0042(7) 0.0011(9) 0.0001(8)
C51 0.0233(12) 0.0148(9) 0.0338(12) 0.0006(8) 0.0109(9) 0.0036(8)
C52 0.0542(19) 0.0173(10) 0.0258(10) -0.0071(8) 0.0166(11) -0.0064(10)
C53 0.0242(14) 0.0227(10) 0.0328(11) 0.0032(9) 0.0106(10) -0.0060(9)
C54 0.0517(18) 0.0296(12) 0.0176(9) 0.0011(8) 0.0142(10) -0.0084(11)
C55 0.0309(14) 0.0238(11) 0.0390(13) 0.0079(10) -0.0116(11) 0.0009(10)
C56 0.0328(15) 0.0245(12) 0.0673(19) 0.0038(12) 0.0274(14) 0.0090(11)
C57 0.0166(11) 0.0139(8) 0.0138(8) 0.0008(6) 0.0037(7) 0.0008(7)
C58 0.0148(11) 0.0174(8) 0.0141(8) 0.0018(6) 0.0064(7) -0.0012(7)
C59 0.0127(10) 0.0176(8) 0.0156(8) 0.0002(7) 0.0026(7) 0.0020(7)
C60 0.0221(13) 0.0200(9) 0.0172(9) 0.0003(7) 0.0067(8) 0.0019(8)
C61 0.0182(12) 0.0211(10) 0.0268(10) -0.0011(8) 0.0068(8) 0.0063(8)
C62 0.0230(13) 0.0179(9) 0.0241(9) 0.0010(7) -0.0005(8) 0.0057(8)
C63 0.0231(12) 0.0198(9) 0.0200(9) 0.0038(7) 0.0010(8) 0.0011(8)
C64 0.0201(12) 0.0199(9) 0.0167(8) 0.0035(7) 0.0059(7) 0.0032(8)
C65 0.0154(11) 0.0219(9) 0.0178(8) 0.0011(7) 0.0072(7) 0.0010(8)
C66 0.0233(13) 0.0261(10) 0.0188(9) -0.0008(8) 0.0098(8) 0.0013(9)
C67 0.0227(12) 0.0211(9) 0.0172(8) 0.0055(7) 0.0082(8) 0.0062(8)
C68 0.0275(13) 0.0321(12) 0.0219(9) -0.0029(8) 0.0116(9) 0.0033(10)
C69 0.0238(13) 0.0348(12) 0.0263(10) 0.0023(9) 0.0119(9) 0.0018(10)
C70 0.0374(16) 0.0315(12) 0.0404(13) 0.0045(10) 0.0278(12) 0.0061(11)
C71 0.0540(19) 0.0283(13) 0.0569(18) -0.0112(12) 0.0405(15) -0.0026(12)
C72 0.0348(15) 0.0252(11) 0.0430(14) -0.0091(10) 0.0242(11) -0.0037(10)

loop_
_atom_type_symbol
_atom_type_description
_atom_type_scat_dispersion_real
_atom_type_scat_dispersion_imag
_atom_type_scat_source
C C 0.0033 0.0016 'International Tables Vol C Tables 4.2.6.8 and 6.1.1.4'
H H 0.0000 0.0000 'International Tables Vol C Tables 4.2.6.8 and 6.1.1.4'
B B 0.0013 0.0007 'International Tables Vol C Tables 4.2.6.8 and 6.1.1.4'
Ru Ru -1.2594 0.8363 'International Tables Vol C Tables 4.2.6.8 and 6.1.1.4'

loop_
_geom_angle_atom_site_label_1
_geom_angle_atom_site_label_2
_geom_angle_atom_site_label_3
_geom_angle
C2 Ru1 C22 104.56(8)
C2 Ru1 C3 37.96(9)
C22 Ru1 C3 135.19(8)
C2 Ru1 C1 38.23(10)
C22 Ru1 C1 103.46(9)
C3 Ru1 C1 63.65(9)
C2 Ru1 C4 63.61(8)
C22 Ru1 C4 166.50(8)
C3 Ru1 C4 38.20(8)
C1 Ru1 C4 63.34(9)
C2 Ru1 C5 63.67(9)
C22 Ru1 C5 132.36(9)
C3 Ru1 C5 63.80(8)
C1 Ru1 C5 37.70(9)
C4 Ru1 C5 38.02(9)
C2 Ru1 C21 101.95(8)
C22 Ru1 C21 37.51(9)
C3 Ru1 C21 112.07(8)
C1 Ru1 C21 124.53(9)
C4 Ru1 C21 147.03(8)
C5 Ru1 C21 162.22(8)
C2 Ru1 B1 126.41(9)
C22 Ru1 B1 68.22(9)
C3 Ru1 B1 110.24(9)
C1 Ru1 B1 162.03(9)
C4 Ru1 B1 123.46(9)
C5 Ru1 B1 157.36(8)
C21 Ru1 B1 39.81(8)
C2 Ru1 B2 131.04(9)
C22 Ru1 B2 39.07(8)
C3 Ru1 B2 168.89(8)
C1 Ru1 B2 106.51(9)
C4 Ru1 B2 143.97(9)
C5 Ru1 B2 112.14(9)
C21 Ru1 B2 68.37(8)
B1 Ru1 B2 77.50(9)
C2 Ru1 Ru2 177.12(7)
C22 Ru1 Ru2 77.57(5)
C3 Ru1 Ru2 139.22(6)
C1 Ru1 Ru2 143.53(7)
C4 Ru1 Ru2 114.50(6)
C5 Ru1 Ru2 116.41(6)
C21 Ru1 Ru2 78.51(5)
B1 Ru1 Ru2 52.37(6)
B2 Ru1 Ru2 51.80(6)
C2 Ru1 H1T 137.4(11)
C22 Ru1 H1T 100.7(10)
C3 Ru1 H1T 101.7(11)
C1 Ru1 H1T 155.3(10)
C4 Ru1 H1T 92.7(10)
C5 Ru1 H1T 119.0(10)
C21 Ru1 H1T 78.6(10)
B1 Ru1 H1T 38.8(10)
B2 Ru1 H1T 89.3(11)
Ru2 Ru1 H1T 39.8(11)
C2 Ru1 H2T 146.1(12)
C22 Ru1 H2T 77.7(11)
C3 Ru1 H2T 146.3(11)
C1 Ru1 H2T 107.9(12)
C4 Ru1 H2T 108.2(11)
C5 Ru1 H2T 89.4(11)
C21 Ru1 H2T 99.5(11)
B1 Ru1 H2T 86.4(12)
B2 Ru1 H2T 39.0(11)
Ru2 Ru1 H2T 35.9(12)
H1T Ru1 H2T 72.6(16)
C12 Ru2 C13 38.93(10)
C12 Ru2 C11 38.94(9)
C13 Ru2 C11 64.69(9)
C12 Ru2 C14 64.61(9)
C13 Ru2 C14 38.13(10)
C11 Ru2 C14 64.20(9)
C12 Ru2 C15 64.92(8)
C13 Ru2 C15 64.62(9)
C11 Ru2 C15 38.19(9)
C14 Ru2 C15 38.68(10)
C12 Ru2 B2 126.30(8)
C13 Ru2 B2 107.97(9)
C11 Ru2 B2 163.83(8)
C14 Ru2 B2 119.85(9)
C15 Ru2 B2 153.97(9)
C12 Ru2 B1 129.00(9)
C13 Ru2 B1 167.55(9)
C11 Ru2 B1 107.68(9)
C14 Ru2 B1 149.40(9)
C15 Ru2 B1 116.20(9)
B2 Ru2 B1 76.67(9)
C12 Ru2 Ru1 178.10(6)
C13 Ru2 Ru1 140.91(7)
C11 Ru2 Ru1 142.81(6)
C14 Ru2 Ru1 116.43(7)
C15 Ru2 Ru1 116.93(6)
B2 Ru2 Ru1 51.85(6)
B1 Ru2 Ru1 51.00(6)
C12 Ru2 H1M 101.6(8)
C13 Ru2 H1M 138.4(8)
C11 Ru2 H1M 92.5(8)
C14 Ru2 H1M 155.9(8)
C15 Ru2 H1M 118.5(8)
B2 Ru2 H1M 84.2(8)
B1 Ru2 H1M 29.4(8)
Ru1 Ru2 H1M 78.0(8)
C12 Ru2 H2M 97.7(10)
C13 Ru2 H2M 94.9(10)
C11 Ru2 H2M 132.0(10)
C14 Ru2 H2M 125.0(11)
C15 Ru2 H2M 159.3(10)
B2 Ru2 H2M 32.0(10)
B1 Ru2 H2M 83.2(11)
Ru1 Ru2 H2M 80.4(10)
H1M Ru2 H2M 74.4(13)
C12 Ru2 H1T 144.1(11)
C13 Ru2 H1T 151.3(10)
C11 Ru2 H1T 105.9(11)
C14 Ru2 H1T 113.2(10)
C15 Ru2 H1T 91.0(10)
B2 Ru2 H1T 87.1(11)
B1 Ru2 H1T 37.9(10)
Ru1 Ru2 H1T 37.4(11)
H1M Ru2 H1T 65.6(13)
H2M Ru2 H1T 109.6(15)
C12 Ru2 H2T 146.9(11)
C13 Ru2 H2T 109.5(11)
C11 Ru2 H2T 155.3(10)
C14 Ru2 H2T 96.0(10)
C15 Ru2 H2T 117.1(10)
B2 Ru2 H2T 39.3(10)
B1 Ru2 H2T 81.6(11)
Ru1 Ru2 H2T 32.3(11)
H1M Ru2 H2T 104.7(13)
H2M Ru2 H2T 70.9(14)
H1T Ru2 H2T 67.0(15)
C21 B1 Ru1 65.84(12)
C21 B1 Ru2 112.19(16)
Ru1 B1 Ru2 76.63(8)
C21 B1 H1 121.4(15)
Ru1 B1 H1 130.3(15)
Ru2 B1 H1 126.0(14)
C21 B1 H1M 110.3(11)
Ru1 B1 H1M 116.6(12)
Ru2 B1 H1M 44.7(11)
H1 B1 H1M 106.4(18)
C21 B1 H1T 117.0(14)
Ru1 B1 H1T 51.3(14)
Ru2 B1 H1T 53.7(14)
H1 B1 H1T 103(2)
H1M B1 H1T 95.3(17)
C22 B2 C29 121.94(19)
C22 B2 Ru2 111.26(16)
C29 B2 Ru2 126.78(15)
C22 B2 Ru1 63.88(11)
C29 B2 Ru1 127.44(15)
Ru2 B2 Ru1 76.35(7)
C22 B2 H2M 108.4(14)
C29 B2 H2M 112.4(14)
Ru2 B2 H2M 43.1(13)
Ru1 B2 H2M 113.4(14)
C22 B2 H2T 108.4(13)
C29 B2 H2T 108.2(14)
Ru2 B2 H2T 51.4(13)
Ru1 B2 H2T 45.0(13)
H2M B2 H2T 93.8(18)
C5 C1 C2 108.2(2)
C5 C1 C6 125.7(3)
C2 C1 C6 125.8(2)
C5 C1 Ru1 71.44(13)
C2 C1 Ru1 70.39(13)
C6 C1 Ru1 128.39(17)
C3 C2 C1 108.1(2)
C3 C2 C7 126.7(3)
C1 C2 C7 124.9(2)
C3 C2 Ru1 71.23(12)
C1 C2 Ru1 71.38(13)
C7 C2 Ru1 128.17(17)
C2 C3 C4 107.9(2)
C2 C3 C8 127.1(2)
C4 C3 C8 124.8(2)
C2 C3 Ru1 70.81(12)
C4 C3 Ru1 71.29(12)
C8 C3 Ru1 127.73(16)
C5 C4 C3 107.97(19)
C5 C4 C9 126.4(2)
C3 C4 C9 125.2(2)
C5 C4 Ru1 71.18(12)
C3 C4 Ru1 70.51(11)
C9 C4 Ru1 129.19(16)
C1 C5 C4 107.8(2)
C1 C5 C10 126.0(2)
C4 C5 C10 126.2(2)
C1 C5 Ru1 70.87(13)
C4 C5 Ru1 70.80(12)
C10 C5 Ru1 125.79(15)
C1 C6 H6A 109.5
C1 C6 H6B 109.5
H6A C6 H6B 109.5
C1 C6 H6C 109.5
H6A C6 H6C 109.5
H6B C6 H6C 109.5
C2 C7 H7A 109.5
C2 C7 H7B 109.5
H7A C7 H7B 109.5
C2 C7 H7C 109.5
H7A C7 H7C 109.5
H7B C7 H7C 109.5
C3 C8 H8A 109.5
C3 C8 H8B 109.5
H8A C8 H8B 109.5
C3 C8 H8C 109.5
H8A C8 H8C 109.5
H8B C8 H8C 109.5
C4 C9 H9A 109.5
C4 C9 H9B 109.5
H9A C9 H9B 109.5
C4 C9 H9C 109.5
H9A C9 H9C 109.5
H9B C9 H9C 109.5
C5 C10 H10A 109.5
C5 C10 H10B 109.5
H10A C10 H10B 109.5
C5 C10 H10C 109.5
H10A C10 H10C 109.5
H10B C10 H10C 109.5
C15 C11 C12 108.7(2)
C15 C11 C16 126.0(2)
C12 C11 C16 125.2(2)
C15 C11 Ru2 71.76(13)
C12 C11 Ru2 69.61(12)
C16 C11 Ru2 125.89(16)
C13 C12 C11 107.5(2)
C13 C12 C17 125.9(2)
C11 C12 C17 126.5(2)
C13 C12 Ru2 71.08(13)
C11 C12 Ru2 71.45(12)
C17 C12 Ru2 126.67(16)
C14 C13 C12 108.3(2)
C14 C13 C18 126.4(3)
C12 C13 C18 125.1(3)
C14 C13 Ru2 71.82(14)
C12 C13 Ru2 69.99(13)
C18 C13 Ru2 127.62(17)
C13 C14 C15 108.4(2)
C13 C14 C19 125.5(3)
C15 C14 C19 125.9(3)
C13 C14 Ru2 70.05(13)
C15 C14 Ru2 71.02(13)
C19 C14 Ru2 128.61(18)
C11 C15 C14 107.1(2)
C11 C15 C20 125.8(3)
C14 C15 C20 126.7(2)
C11 C15 Ru2 70.05(12)
C14 C15 Ru2 70.31(12)
C20 C15 Ru2 130.46(18)
C11 C16 H16A 109.5
C11 C16 H16B 109.5
H16A C16 H16B 109.5
C11 C16 H16C 109.5
H16A C16 H16C 109.5
H16B C16 H16C 109.5
C12 C17 H17A 109.5
C12 C17 H17B 109.5
H17A C17 H17B 109.5
C12 C17 H17C 109.5
H17A C17 H17C 109.5
H17B C17 H17C 109.5
C13 C18 H18A 109.5
C13 C18 H18B 109.5
H18A C18 H18B 109.5
C13 C18 H18C 109.5
H18A C18 H18C 109.5
H18B C18 H18C 109.5
C14 C19 H19A 109.5
C14 C19 H19B 109.5
H19A C19 H19B 109.5
C14 C19 H19C 109.5
H19A C19 H19C 109.5
H19B C19 H19C 109.5
C15 C20 H20A 109.5
C15 C20 H20B 109.5
H20A C20 H20B 109.5
C15 C20 H20C 109.5
H20A C20 H20C 109.5
H20B C20 H20C 109.5
C22 C21 C23 120.54(19)
C22 C21 B1 117.42(19)
C23 C21 B1 122.0(2)
C22 C21 Ru1 69.98(12)
C23 C21 Ru1 127.05(14)
B1 C21 Ru1 74.35(12)
C21 C22 B2 122.10(19)
C21 C22 Ru1 72.51(12)
B2 C22 Ru1 77.05(12)
C21 C22 H22 118.9
B2 C22 H22 118.9
Ru1 C22 H22 118.9
C24 C23 C28 116.8(2)
C24 C23 C21 120.7(2)
C28 C23 C21 122.33(19)
C25 C24 C23 122.1(2)
C25 C24 H24 119.0
C23 C24 H24 119.0
C24 C25 C26 120.0(2)
C24 C25 H25 120.0
C26 C25 H25 120.0
C27 C26 C25 119.2(2)
C27 C26 H26 120.4
C25 C26 H26 120.4
C26 C27 C28 120.5(2)
C26 C27 H27 119.8
C28 C27 H27 119.8
C27 C28 C23 121.4(2)
C27 C28 H28 119.3
C23 C28 H28 119.3
C30 C29 B2 111.27(19)
C30 C29 H29A 109.4
B2 C29 H29A 109.4
C30 C29 H29B 109.4
B2 C29 H29B 109.4
H29A C29 H29B 108.0
C31 C30 C29 114.4(2)
C31 C30 H30A 108.7
C29 C30 H30A 108.7
C31 C30 H30B 108.7
C29 C30 H30B 108.7
H30A C30 H30B 107.6
C32 C31 C36 118.0(2)
C32 C31 C30 121.5(2)
C36 C31 C30 120.5(2)
C31 C32 C33 121.0(2)
C31 C32 H32 119.5
C33 C32 H32 119.5
C34 C33 C32 120.3(2)
C34 C33 H33 119.9
C32 C33 H33 119.9
C33 C34 C35 119.2(2)
C33 C34 H34 120.4
C35 C34 H34 120.4
C34 C35 C36 120.6(2)
C34 C35 H35 119.7
C36 C35 H35 119.7
C35 C36 C31 121.0(2)
C35 C36 H36 119.5
C31 C36 H36 119.5
C58 Ru3 C39 135.28(8)
C58 Ru3 C38 104.30(8)
C39 Ru3 C38 37.82(10)
C58 Ru3 C37 102.09(9)
C39 Ru3 C37 64.05(10)
C38 Ru3 C37 38.46(11)
C58 Ru3 C40 165.27(8)
C39 Ru3 C40 38.30(8)
C38 Ru3 C40 63.29(8)
C37 Ru3 C40 63.35(9)
C58 Ru3 C41 131.18(9)
C39 Ru3 C41 63.57(9)
C38 Ru3 C41 63.24(9)
C37 Ru3 C41 37.63(9)
C40 Ru3 C41 37.58(9)
C58 Ru3 C57 37.76(9)
C39 Ru3 C57 111.86(8)
C38 Ru3 C57 101.02(8)
C37 Ru3 C57 122.90(9)
C40 Ru3 C57 147.61(8)
C41 Ru3 C57 160.53(8)
C58 Ru3 B3 68.38(8)
C39 Ru3 B3 109.79(9)
C38 Ru3 B3 125.04(9)
C37 Ru3 B3 160.27(9)
C40 Ru3 B3 124.62(8)
C41 Ru3 B3 158.95(8)
C57 Ru3 B3 39.68(8)
C58 Ru3 B4 39.08(8)
C39 Ru3 B4 169.23(9)
C38 Ru3 B4 131.55(9)
C37 Ru3 B4 106.30(10)
C40 Ru3 B4 143.48(9)
C41 Ru3 B4 112.23(9)
C57 Ru3 B4 68.52(8)
B3 Ru3 B4 77.64(9)
C58 Ru3 Ru4 77.81(5)
C39 Ru3 Ru4 138.76(7)
C38 Ru3 Ru4 176.21(8)
C37 Ru3 Ru4 144.59(8)
C40 Ru3 Ru4 115.06(6)
C41 Ru3 Ru4 117.84(6)
C57 Ru3 Ru4 78.66(5)
B3 Ru3 Ru4 52.57(6)
B4 Ru3 Ru4 51.93(6)
C58 Ru3 H3T 101.3(9)
C39 Ru3 H3T 99.6(9)
C38 Ru3 H3T 134.4(9)
C37 Ru3 H3T 156.6(9)
C40 Ru3 H3T 93.3(9)
C41 Ru3 H3T 121.2(9)
C57 Ru3 H3T 77.8(9)
B3 Ru3 H3T 38.1(9)
B4 Ru3 H3T 91.1(9)
Ru4 Ru3 H3T 41.8(9)
C58 Ru3 H4T 81.0(9)
C39 Ru3 H4T 142.9(9)
C38 Ru3 H4T 145.4(10)
C37 Ru3 H4T 107.0(10)
C40 Ru3 H4T 104.6(9)
C41 Ru3 H4T 87.2(9)
C57 Ru3 H4T 103.1(9)
B3 Ru3 H4T 89.0(9)
B4 Ru3 H4T 42.1(9)
Ru4 Ru3 H4T 37.7(10)
H3T Ru3 H4T 75.4(14)
C47 Ru4 C50 65.09(8)
C47 Ru4 C48 38.75(9)
C50 Ru4 C48 64.39(9)
C47 Ru4 C51 39.32(10)
C50 Ru4 C51 38.23(9)
C48 Ru4 C51 64.70(9)
C47 Ru4 C49 65.03(8)
C50 Ru4 C49 38.53(10)
C48 Ru4 C49 38.41(8)
C51 Ru4 C49 64.49(9)
C47 Ru4 B4 124.06(8)
C50 Ru4 B4 122.48(9)
C48 Ru4 B4 160.36(8)
C51 Ru4 B4 108.23(9)
C49 Ru4 B4 157.53(9)
C47 Ru4 B3 133.36(9)
C50 Ru4 B3 143.34(9)
C48 Ru4 B3 108.61(9)
C51 Ru4 B3 172.55(9)
C49 Ru4 B3 112.72(9)
B4 Ru4 B3 76.96(9)
C47 Ru4 Ru3 174.64(7)
C50 Ru4 Ru3 112.99(6)
C48 Ru4 Ru3 145.78(6)
C51 Ru4 Ru3 136.12(7)
C49 Ru4 Ru3 116.94(6)
B4 Ru4 Ru3 52.14(6)
B3 Ru4 Ru3 51.28(6)
C47 Ru4 H3M 103.3(11)
C50 Ru4 H3M 151.7(11)
C48 Ru4 H3M 90.2(11)
C51 Ru4 H3M 141.8(11)
C49 Ru4 H3M 113.5(11)
B4 Ru4 H3M 85.6(11)
B3 Ru4 H3M 31.7(11)
Ru3 Ru4 H3M 80.7(11)
C47 Ru4 H4M 97.2(9)
C50 Ru4 H4M 131.3(10)
C48 Ru4 H4M 128.7(9)
C51 Ru4 H4M 99.1(9)
C49 Ru4 H4M 161.6(9)
B4 Ru4 H4M 31.9(9)
B3 Ru4 H4M 82.5(9)
Ru3 Ru4 H4M 80.3(9)
H3M Ru4 H4M 73.8(15)
C47 Ru4 H3T 149.8(8)
C50 Ru4 H3T 108.7(7)
C48 Ru4 H3T 111.2(8)
C51 Ru4 H3T 146.6(8)
C49 Ru4 H3T 91.4(8)
B4 Ru4 H3T 84.9(8)
B3 Ru4 H3T 37.4(8)
Ru3 Ru4 H3T 35.1(8)
H3M Ru4 H3T 67.6(14)
H4M Ru4 H3T 106.9(12)
C47 Ru4 H4T 137.3(10)
C50 Ru4 H4T 89.9(9)
C48 Ru4 H4T 153.3(9)
C51 Ru4 H4T 99.9(9)
C49 Ru4 H4T 116.1(9)
B4 Ru4 H4T 42.2(9)
B3 Ru4 H4T 87.5(9)
Ru3 Ru4 H4T 37.4(10)
H3M Ru4 H4T 112.9(15)
H4M Ru4 H4T 73.1(13)
H3T Ru4 H4T 68.9(13)
C57 B3 Ru3 65.74(12)
C57 B3 Ru4 112.01(16)
Ru3 B3 Ru4 76.14(8)
C57 B3 H3 130.4(19)
Ru3 B3 H3 123.7(19)
Ru4 B3 H3 117.5(19)
C57 B3 H3M 111.3(15)
Ru3 B3 H3M 115.9(16)
Ru4 B3 H3M 44.0(15)
H3 B3 H3M 106(2)
C57 B3 H3T 112.8(11)
Ru3 B3 H3T 47.0(11)
Ru4 B3 H3T 56.6(11)
H3 B3 H3T 93(2)
H3M B3 H3T 98.1(18)
C58 B4 C65 121.64(19)
C58 B4 Ru4 111.13(16)
C65 B4 Ru4 127.23(15)
C58 B4 Ru3 63.62(11)
C65 B4 Ru3 127.25(15)
Ru4 B4 Ru3 75.93(7)
C58 B4 H4M 106.4(13)
C65 B4 H4M 111.1(14)
Ru4 B4 H4M 48.5(13)
Ru3 B4 H4M 116.9(14)
C58 B4 H4T 113.8(11)
C65 B4 H4T 103.5(12)
Ru4 B4 H4T 51.1(11)
Ru3 B4 H4T 50.5(11)
H4M B4 H4T 98.0(16)
C41 C37 C38 107.3(2)
C41 C37 C42 126.5(3)
C38 C37 C42 126.0(3)
C41 C37 Ru3 71.79(13)
C38 C37 Ru3 70.59(13)
C42 C37 Ru3 127.04(18)
C39 C38 C37 108.5(2)
C39 C38 C43 127.4(3)
C37 C38 C43 123.9(3)
C39 C38 Ru3 70.94(12)
C37 C38 Ru3 70.95(13)
C43 C38 Ru3 128.30(18)
C38 C39 C40 107.4(2)
C38 C39 C44 127.2(2)
C40 C39 C44 125.1(2)
C38 C39 Ru3 71.23(13)
C40 C39 Ru3 71.38(11)
C44 C39 Ru3 127.20(17)
C41 C40 C39 108.2(2)
C41 C40 C45 127.2(2)
C39 C40 C45 124.2(2)
C41 C40 Ru3 71.60(12)
C39 C40 Ru3 70.32(11)
C45 C40 Ru3 129.33(16)
C37 C41 C40 108.6(2)
C37 C41 C46 125.4(2)
C40 C41 C46 125.9(2)
C37 C41 Ru3 70.58(13)
C40 C41 Ru3 70.82(12)
C46 C41 Ru3 127.34(15)
C37 C42 H42A 109.5
C37 C42 H42B 109.5
H42A C42 H42B 109.5
C37 C42 H42C 109.5
H42A C42 H42C 109.5
H42B C42 H42C 109.5
C38 C43 H43A 109.5
C38 C43 H43B 109.5
H43A C43 H43B 109.5
C38 C43 H43C 109.5
H43A C43 H43C 109.5
H43B C43 H43C 109.5
C39 C44 H44A 109.5
C39 C44 H44B 109.5
H44A C44 H44B 109.5
C39 C44 H44C 109.5
H44A C44 H44C 109.5
H44B C44 H44C 109.5
C40 C45 H45A 109.5
C40 C45 H45B 109.5
H45A C45 H45B 109.5
C40 C45 H45C 109.5
H45A C45 H45C 109.5
H45B C45 H45C 109.5
C41 C46 H46A 109.5
C41 C46 H46B 109.5
H46A C46 H46B 109.5
C41 C46 H46C 109.5
H46A C46 H46C 109.5
H46B C46 H46C 109.5
C48 C47 C51 107.15(19)
C48 C47 C52 126.6(2)
C51 C47 C52 126.1(2)
C48 C47 Ru4 71.45(11)
C51 C47 Ru4 71.08(12)
C52 C47 Ru4 126.20(15)
C49 C48 C47 108.7(2)
C49 C48 C53 125.3(2)
C47 C48 C53 126.0(2)
C49 C48 Ru4 71.15(12)
C47 C48 Ru4 69.80(12)
C53 C48 Ru4 125.52(15)
C48 C49 C50 107.5(2)
C48 C49 C54 125.4(2)
C50 C49 C54 126.8(2)
C48 C49 Ru4 70.45(12)
C50 C49 Ru4 70.18(12)
C54 C49 Ru4 129.14(16)
C51 C50 C49 108.8(2)
C51 C50 C55 124.8(3)
C49 C50 C55 126.2(2)
C51 C50 Ru4 71.02(13)
C49 C50 Ru4 71.30(12)
C55 C50 Ru4 126.70(16)
C50 C51 C47 107.8(2)
C50 C51 C56 126.1(3)
C47 C51 C56 126.0(2)
C50 C51 Ru4 70.74(13)
C47 C51 Ru4 69.60(13)
C56 C51 Ru4 127.44(17)
C47 C52 H52A 109.5
C47 C52 H52B 109.5
H52A C52 H52B 109.5
C47 C52 H52C 109.5
H52A C52 H52C 109.5
H52B C52 H52C 109.5
C48 C53 H53A 109.5
C48 C53 H53B 109.5
H53A C53 H53B 109.5
C48 C53 H53C 109.5
H53A C53 H53C 109.5
H53B C53 H53C 109.5
C49 C54 H54A 109.5
C49 C54 H54B 109.5
H54A C54 H54B 109.5
C49 C54 H54C 109.5
H54A C54 H54C 109.5
H54B C54 H54C 109.5
C50 C55 H55A 109.5
C50 C55 H55B 109.5
H55A C55 H55B 109.5
C50 C55 H55C 109.5
H55A C55 H55C 109.5
H55B C55 H55C 109.5
C51 C56 H56A 109.5
C51 C56 H56B 109.5
H56A C56 H56B 109.5
C51 C56 H56C 109.5
H56A C56 H56C 109.5
H56B C56 H56C 109.5
C58 C57 C59 120.16(18)
C58 C57 B3 117.58(19)
C59 C57 B3 122.2(2)
C58 C57 Ru3 69.72(12)
C59 C57 Ru3 125.20(14)
B3 C57 Ru3 74.58(12)
C57 C58 B4 122.03(18)
C57 C58 Ru3 72.52(12)
B4 C58 Ru3 77.30(12)
C57 C58 H58 118.9
B4 C58 H58 118.9
Ru3 C58 H58 118.9
C60 C59 C64 117.5(2)
C60 C59 C57 121.65(19)
C64 C59 C57 120.8(2)
C61 C60 C59 121.2(2)
C61 C60 H60 119.4
C59 C60 H60 119.4
C60 C61 C62 120.7(2)
C60 C61 H61 119.7
C62 C61 H61 119.7
C63 C62 C61 118.7(2)
C63 C62 H62 120.6
C61 C62 H62 120.6
C62 C63 C64 121.2(2)
C62 C63 H63 119.4
C64 C63 H63 119.4
C63 C64 C59 120.7(2)
C63 C64 H64 119.6
C59 C64 H64 119.6
C66 C65 B4 110.74(19)
C66 C65 H65A 109.5
B4 C65 H65A 109.5
C66 C65 H65B 109.5
B4 C65 H65B 109.5
H65A C65 H65B 108.1
C67 C66 C65 117.4(2)
C67 C66 H66A 107.9
C65 C66 H66A 107.9
C67 C66 H66B 107.9
C65 C66 H66B 107.9
H66A C66 H66B 107.2
C68 C67 C72 117.5(2)
C68 C67 C66 122.8(2)
C72 C67 C66 119.7(2)
C67 C68 C69 121.7(2)
C67 C68 H68 119.2
C69 C68 H68 119.2
C70 C69 C68 120.2(3)
C70 C69 H69 119.9
C68 C69 H69 119.9
C69 C70 C71 119.3(3)
C69 C70 H70 120.4
C71 C70 H70 120.4
C70 C71 C72 120.0(3)
C70 C71 H71 120.0
C72 C71 H71 120.0
C71 C72 C67 121.4(3)
C71 C72 H72 119.3
C67 C72 H72 119.3

loop_
_geom_bond_atom_site_label_1
_geom_bond_atom_site_label_2
_geom_bond_distance
Ru1 C2 2.187(2)
Ru1 C22 2.191(2)
Ru1 C3 2.192(2)
Ru1 C1 2.200(2)
Ru1 C4 2.202(2)
Ru1 C5 2.207(2)
Ru1 C21 2.224(2)
Ru1 B1 2.347(3)
Ru1 B2 2.378(2)
Ru1 Ru2 2.9384(2)
Ru1 H1T 1.83(4)
Ru1 H2T 1.69(3)
Ru2 C12 2.146(2)
Ru2 C13 2.160(2)
Ru2 C11 2.171(2)
Ru2 C14 2.184(2)
Ru2 C15 2.193(2)
Ru2 B2 2.376(2)
Ru2 B1 2.392(2)
Ru2 H1M 1.75(2)
Ru2 H2M 1.68(3)
Ru2 H1T 1.93(4)
Ru2 H2T 1.86(3)
B1 C21 1.561(3)
B1 H1 1.05(3)
B1 H1M 1.22(2)
B1 H1T 1.47(3)
B2 C22 1.538(3)
B2 C29 1.609(4)
B2 H2M 1.30(3)
B2 H2T 1.50(3)
C1 C5 1.424(3)
C1 C2 1.436(4)
C1 C6 1.508(4)
C2 C3 1.424(3)
C2 C7 1.499(3)
C3 C4 1.438(3)
C3 C8 1.507(4)
C4 C5 1.436(3)
C4 C9 1.491(3)
C5 C10 1.505(3)
C6 H6A 0.9800
C6 H6B 0.9800
C6 H6C 0.9800
C7 H7A 0.9800
C7 H7B 0.9800
C7 H7C 0.9800
C8 H8A 0.9800
C8 H8B 0.9800
C8 H8C 0.9800
C9 H9A 0.9800
C9 H9B 0.9800
C9 H9C 0.9800
C10 H10A 0.9800
C10 H10B 0.9800
C10 H10C 0.9800
C11 C15 1.428(3)
C11 C12 1.439(3)
C11 C16 1.496(4)
C12 C13 1.435(4)
C12 C17 1.497(3)
C13 C14 1.419(4)
C13 C18 1.499(4)
C14 C15 1.449(4)
C14 C19 1.507(4)
C15 C20 1.488(4)
C16 H16A 0.9800
C16 H16B 0.9800
C16 H16C 0.9800
C17 H17A 0.9800
C17 H17B 0.9800
C17 H17C 0.9800
C18 H18A 0.9800
C18 H18B 0.9800
C18 H18C 0.9800
C19 H19A 0.9800
C19 H19B 0.9800
C19 H19C 0.9800
C20 H20A 0.9800
C20 H20B 0.9800
C20 H20C 0.9800
C21 C22 1.420(3)
C21 C23 1.480(3)
C22 H22 1.0000
C23 C24 1.403(3)
C23 C28 1.406(3)
C24 C25 1.388(3)
C24 H24 0.9500
C25 C26 1.393(4)
C25 H25 0.9500
C26 C27 1.389(3)
C26 H26 0.9500
C27 C28 1.392(3)
C27 H27 0.9500
C28 H28 0.9500
C29 C30 1.535(3)
C29 H29A 0.9900
C29 H29B 0.9900
C30 C31 1.510(4)
C30 H30A 0.9900
C30 H30B 0.9900
C31 C32 1.385(3)
C31 C36 1.393(3)
C32 C33 1.398(4)
C32 H32 0.9500
C33 C34 1.378(4)
C33 H33 0.9500
C34 C35 1.382(4)
C34 H34 0.9500
C35 C36 1.386(4)
C35 H35 0.9500
C36 H36 0.9500
Ru3 C58 2.188(2)
Ru3 C39 2.191(2)
Ru3 C38 2.195(2)
Ru3 C37 2.200(2)
Ru3 C40 2.2053(19)
Ru3 C41 2.216(2)
Ru3 C57 2.225(2)
Ru3 B3 2.352(2)
Ru3 B4 2.382(2)
Ru3 Ru4 2.9270(2)
Ru3 H3T 1.73(3)
Ru3 H4T 1.84(3)
Ru4 C47 2.146(2)
Ru4 C50 2.163(2)
Ru4 C48 2.168(2)
Ru4 C51 2.166(2)
Ru4 C49 2.177(2)
Ru4 B4 2.375(2)
Ru4 B3 2.394(2)
Ru4 H3M 1.72(3)
Ru4 H4M 1.81(3)
Ru4 H3T 2.00(3)
Ru4 H4T 1.85(3)
B3 C57 1.558(3)
B3 H3 1.04(4)
B3 H3M 1.30(3)
B3 H3T 1.46(3)
B4 C58 1.540(3)
B4 C65 1.592(4)
B4 H4M 1.27(3)
B4 H4T 1.60(3)
C37 C41 1.424(3)
C37 C38 1.448(4)
C37 C42 1.490(4)
C38 C39 1.422(4)
C38 C43 1.498(4)
C39 C40 1.442(3)
C39 C44 1.495(4)
C40 C41 1.424(3)
C40 C45 1.499(3)
C41 C46 1.509(4)
C42 H42A 0.9800
C42 H42B 0.9800
C42 H42C 0.9800
C43 H43A 0.9800
C43 H43B 0.9800
C43 H43C 0.9800
C44 H44A 0.9800
C44 H44B 0.9800
C44 H44C 0.9800
C45 H45A 0.9800
C45 H45B 0.9800
C45 H45C 0.9800
C46 H46A 0.9800
C46 H46B 0.9800
C46 H46C 0.9800
C47 C48 1.431(3)
C47 C51 1.451(4)
C47 C52 1.496(3)
C48 C49 1.429(3)
C48 C53 1.505(4)
C49 C50 1.432(4)
C49 C54 1.509(3)
C50 C51 1.418(3)
C50 C55 1.510(3)
C51 C56 1.505(4)
C52 H52A 0.9800
C52 H52B 0.9800
C52 H52C 0.9800
C53 H53A 0.9800
C53 H53B 0.9800
C53 H53C 0.9800
C54 H54A 0.9800
C54 H54B 0.9800
C54 H54C 0.9800
C55 H55A 0.9800
C55 H55B 0.9800
C55 H55C 0.9800
C56 H56A 0.9800
C56 H56B 0.9800
C56 H56C 0.9800
C57 C58 1.428(3)
C57 C59 1.489(3)
C58 H58 1.0000
C59 C60 1.404(3)
C59 C64 1.405(3)
C60 C61 1.389(3)
C60 H60 0.9500
C61 C62 1.397(3)
C61 H61 0.9500
C62 C63 1.377(4)
C62 H62 0.9500
C63 C64 1.397(3)
C63 H63 0.9500
C64 H64 0.9500
C65 C66 1.534(3)
C65 H65A 0.9900
C65 H65B 0.9900
C66 C67 1.502(4)
C66 H66A 0.9900
C66 H66B 0.9900
C67 C68 1.376(4)
C67 C72 1.395(3)
C68 C69 1.392(4)
C68 H68 0.9500
C69 C70 1.375(4)
C69 H69 0.9500
C70 C71 1.386(4)
C70 H70 0.9500
C71 C72 1.389(4)
C71 H71 0.9500
C72 H72 0.9500
